data_4341467
loop_
_publ_author_name
'Mishra, Shashank'
'Jeanneau, Erwann'
'Ledoux, Gilles'
'Daniele, St\'ephane'

_publ_section_title
;
 Novel barium-organic incorporated iodometalates: do they have template
 properties for constructing rare heterotrimetallic hybrids?
;
_journal_issue 21
_journal_name_full 'Inorganic chemistry'
_journal_page_first 11721
_journal_page_last 11731
_journal_paper_doi 10.1021/ic501963y
_journal_volume 53
_journal_year 2014
_chemical_formula_moiety 'C18 H44 Ba O10, Cu4 I6'
_chemical_formula_sum 'C18 H44 Ba Cu4 I6 O10'
_chemical_formula_weight 1573.46
_space_group_IT_number 167
_symmetry_cell_setting trigonal
_symmetry_space_group_name_Hall '-R 3 2"c'
_symmetry_space_group_name_H-M 'R -3 c :H'
_atom_sites_solution_hydrogens difmap
_atom_sites_solution_primary direct
_audit_creation_date 13-07-22
_audit_creation_method CRYSTALS_ver_14.40
_cell_angle_alpha 90
_cell_angle_beta 90
_cell_angle_gamma 120
_cell_formula_units_Z 6
_cell_length_a 14.8950(7)
_cell_length_b 14.8950(7)
_cell_length_c 30.693(2)
_cell_measurement_reflns_used 4636
_cell_measurement_temperature 110
_cell_measurement_theta_max 28.7630
_cell_measurement_theta_min 3.3890
_cell_volume 5897.3(5)
_computing_cell_refinement
;
CrysAlisPro, Agilent Technologies,
Version 1.171.36.28 (release 01-02-2013 CrysAlis171 .NET)
(compiled Feb  1 2013,16:14:44)
;
_computing_data_collection
;
CrysAlisPro, Agilent Technologies,
Version 1.171.36.28 (release 01-02-2013 CrysAlis171 .NET)
(compiled Feb  1 2013,16:14:44)
;
_computing_data_reduction
;
CrysAlisPro, Agilent Technologies,
Version 1.171.36.28 (release 01-02-2013 CrysAlis171 .NET)
(compiled Feb  1 2013,16:14:44)
;
_computing_molecular_graphics 'CAMERON (Watkin et al., 1996)'
_computing_publication_material 'CRYSTALS (Betteridge et al., 2003)'
_computing_structure_refinement 'CRYSTALS (Betteridge et al., 2003)'
_computing_structure_solution 'SIR97 (Altomare et al., 1999)'
_diffrn_ambient_temperature 110
_diffrn_detector_area_resol_mean 10.4678
_diffrn_measured_fraction_theta_full 0.997
_diffrn_measured_fraction_theta_max 0.939
_diffrn_measurement_device_type 'Xcalibur, Atlas, Gemini ultra'
_diffrn_measurement_method \w
_diffrn_radiation_monochromator graphite
_diffrn_radiation_source 'Enhance (Mo) X-ray Source'
_diffrn_radiation_type 'Mo K\a'
_diffrn_radiation_wavelength 0.7107
_diffrn_reflns_av_R_equivalents 0.079
_diffrn_reflns_limit_h_max 19
_diffrn_reflns_limit_h_min -20
_diffrn_reflns_limit_k_max 19
_diffrn_reflns_limit_k_min -15
_diffrn_reflns_limit_l_max 39
_diffrn_reflns_limit_l_min -40
_diffrn_reflns_number 14636
_diffrn_reflns_theta_full 27.374
_diffrn_reflns_theta_max 29.545
_diffrn_reflns_theta_min 3.383
_diffrn_standards_number 0
_exptl_absorpt_coefficient_mu 7.866
_exptl_absorpt_correction_T_max 0.387
_exptl_absorpt_correction_T_min 0.113
_exptl_absorpt_correction_type analytical
_exptl_absorpt_process_details
;
CrysAlisPro, Agilent Technologies,
Version 1.171.36.28 (release 01-02-2013 CrysAlis171 .NET)
(compiled Feb  1 2013,16:14:44)
Analytical numeric absorption correction using a multifaceted crystal
            model based on expressions derived by R.C. Clark & J.S. Reid.
(Clark, R. C. & Reid, J. S. (1995). Acta Cryst. A51, 887-897)
;
_exptl_crystal_colour colorless
_exptl_crystal_density_diffrn 2.658
_exptl_crystal_density_method 'not measured'
_exptl_crystal_description plate
_exptl_crystal_F_000 4332.000
_exptl_crystal_size_max 0.547
_exptl_crystal_size_mid 0.463
_exptl_crystal_size_min 0.194
_refine_diff_density_max 3.38
_refine_diff_density_min -2.03
_refine_ls_extinction_method None
_refine_ls_goodness_of_fit_ref 0.9881
_refine_ls_hydrogen_treatment constr
_refine_ls_matrix_type full
_refine_ls_number_parameters 111
_refine_ls_number_reflns 1732
_refine_ls_number_restraints 52
_refine_ls_R_factor_all 0.0514
_refine_ls_R_factor_gt 0.0382
_refine_ls_shift/su_max 0.0007080
_refine_ls_shift/su_mean 0.0000446
_refine_ls_structure_factor_coef Fsqd
_refine_ls_weighting_details
;
 Method= Modified Sheldrick 
 w=1/[\s^2^(F^2^) + ( 0.03P)^2^ +*****P] 
 ,where P=(max(Fo^2^,0) + 2Fc^2^)/3 
;
_refine_ls_weighting_scheme calc
_refine_ls_wR_factor_all 0.0833
_refine_ls_wR_factor_gt 0.0756
_refine_ls_wR_factor_ref 0.0833
_reflns_limit_h_max 0
_reflns_limit_h_min -17
_reflns_limit_k_max 20
_reflns_limit_k_min 0
_reflns_limit_l_max 40
_reflns_limit_l_min 0
_reflns_number_gt 1449
_reflns_number_total 1732
_reflns_threshold_expression I>2.0\s(I)
_oxford_diffrn_Wilson_B_factor 2.06
_oxford_diffrn_Wilson_scale 1.85
_oxford_refine_ls_r_factor_ref 0.0514
_oxford_refine_ls_scale 0.932(3)
_oxford_reflns_number_all 1732
_oxford_reflns_threshold_expression_ref I>-10.0\s(I)
_oxford_structure_analysis_title 'smrb35 in R -3 c'
_cod_data_source_file ic501963y_si_008.cif
_cod_data_source_block global
_cod_original_sg_symbol_H-M 'R -3 c '
_cod_database_code 4341467

loop_
_symmetry_equiv_pos_as_xyz
x,y,z
-x,-y,-z
x+1/3,y+2/3,z+2/3
-x+1/3,-y+2/3,-z+2/3
x+2/3,y+1/3,z+1/3
-x+2/3,-y+1/3,-z+1/3
-y,x-y,z
y,-x+y,-z
-y+1/3,x-y+2/3,z+2/3
y+1/3,-x+y+2/3,-z+2/3
-y+2/3,x-y+1/3,z+1/3
y+2/3,-x+y+1/3,-z+1/3
-x+y,-x,z
x-y,x,-z
-x+y+1/3,-x+2/3,z+2/3
x-y+1/3,x+2/3,-z+2/3
-x+y+2/3,-x+1/3,z+1/3
x-y+2/3,x+1/3,-z+1/3
-x+y,y,z+1/2
x-y,-y,-z+1/2
-x+y+1/3,y+2/3,z+7/6
x-y+1/3,-y+2/3,-z+7/6
-x+y+2/3,y+1/3,z+5/6
x-y+2/3,-y+1/3,-z+5/6
x,x-y,z+1/2
-x,-x+y,-z+1/2
x+1/3,x-y+2/3,z+7/6
-x+1/3,-x+y+2/3,-z+7/6
x+2/3,x-y+1/3,z+5/6
-x+2/3,-x+y+1/3,-z+5/6
-y,-x,z+1/2
y,x,-z+1/2
-y+1/3,-x+2/3,z+7/6
y+1/3,x+2/3,-z+7/6
-y+2/3,-x+1/3,z+5/6
y+2/3,x+1/3,-z+5/6

loop_
_atom_site_label
_atom_site_type_symbol
_atom_site_fract_x
_atom_site_fract_y
_atom_site_fract_z
_atom_site_U_iso_or_equiv
_atom_site_occupancy
_atom_site_adp_type
_atom_site_refinement_flags_posn
_atom_site_refinement_flags_adp
_atom_site_disorder_assembly
_atom_site_disorder_group
Ba1 Ba 0.3333 0.6667 0.4167 0.0247 1.0000 Uani S T . .
I1 I 0.80812(3) 0.52294(3) 0.392626(14) 0.0335 1.0000 Uani . . . .
Cu1 Cu 0.63900(11) 0.42192(10) 0.35462(4) 0.0210 0.5000 Uani . . . .
Cu2 Cu 0.6667 0.3333 0.38452(7) 0.0176 0.5000 Uani S T . .
O5 O 0.333333(10) 0.666667(10) 0.5139(5) 0.0310 0.5000 Uani S TU . .
O4 O 0.1500(8) 0.4833(8) 0.4167 0.0395 0.5000 Uani DS TU 1 2
O2 O 0.1314(10) 0.4648(10) 0.4167 0.0384 0.5000 Uani DS TU 1 1
C6 C 0.1160(11) 0.3831(8) 0.4337(5) 0.0371 0.5000 Uani D U 1 2
C3 C 0.1411(11) 0.3966(10) 0.4487(4) 0.0356 0.5000 Uani D U 1 1
C5 C 0.1839(11) 0.4057(10) 0.4719(4) 0.0355 0.5000 Uani . U 1 2
C2 C 0.2443(12) 0.4157(12) 0.4642(4) 0.0331 0.5000 Uani . U 1 1
C4 C 0.3562(10) 0.4626(10) 0.4894(4) 0.0342 0.5000 Uani . U 1 2
C1 C 0.3821(10) 0.5345(10) 0.5061(4) 0.0309 0.5000 Uani . U 1 1
O3 O 0.2887(8) 0.4736(9) 0.4604(3) 0.0345 0.5000 Uani . U 1 2
O1 O 0.3050(6) 0.5198(7) 0.4766(3) 0.0241 0.5000 Uani . . 1 1
H61 H 0.0435 0.3486 0.4421 0.0450 0.5000 Uiso R . 1 2
H62 H 0.1265 0.3412 0.4123 0.0452 0.5000 Uiso R . 1 2
H31 H 0.1056 0.4002 0.4746 0.0431 0.5000 Uiso R . 1 1
H32 H 0.1043 0.3265 0.4372 0.0432 0.5000 Uiso R . 1 1
H52 H 0.1638 0.4382 0.4944 0.0430 0.5000 Uiso R . 1 2
H51 H 0.1766 0.3414 0.4832 0.0430 0.5000 Uiso R . 1 2
H21 H 0.2345 0.3714 0.4891 0.0399 0.5000 Uiso R . 1 1
H22 H 0.2787 0.4008 0.4410 0.0399 0.5000 Uiso R . 1 1
H12 H 0.4217 0.6067 0.5136 0.0469 0.5000 Uiso R . 1 1
H11 H 0.3508 0.4942 0.5318 0.0470 0.5000 Uiso R . 1 1
H13 H 0.4262 0.5128 0.4928 0.0469 0.5000 Uiso R . 1 1
H42 H 0.4253 0.5181 0.4843 0.0519 0.5000 Uiso R . 1 2
H41 H 0.3362 0.4655 0.5188 0.0520 0.5000 Uiso R . 1 2
H43 H 0.3525 0.3969 0.4842 0.0519 0.5000 Uiso R . 1 2
H53 H 0.3511 0.7266 0.5218 0.0470 0.3333 Uiso R . . .

loop_
_atom_site_aniso_label
_atom_site_aniso_U_11
_atom_site_aniso_U_22
_atom_site_aniso_U_33
_atom_site_aniso_U_23
_atom_site_aniso_U_13
_atom_site_aniso_U_12
Ba1 0.0113(2) 0.0113(2) 0.0515(5) 0.0000 0.0000 0.00565(11)
I1 0.0276(2) 0.0203(2) 0.0406(2) -0.00912(16) -0.00090(17) 0.00292(16)
Cu1 0.0254(7) 0.0217(7) 0.0195(6) -0.0010(5) 0.0016(5) 0.0144(6)
Cu2 0.0181(7) 0.0181(7) 0.0166(10) 0.0000 0.0000 0.0090(3)
O5 0.030(2) 0.030(2) 0.033(3) 0.0000 0.0000 0.0150(11)
O4 0.029(2) 0.029(2) 0.035(3) 0.0063(16) -0.0063(16) -0.005(3)
O2 0.033(2) 0.033(2) 0.034(3) 0.0016(11) -0.0016(11) 0.005(2)
C6 0.028(2) 0.027(2) 0.034(3) 0.0065(16) -0.0051(16) -0.002(3)
C3 0.032(2) 0.032(2) 0.034(3) 0.0007(11) -0.0008(11) 0.0088(18)
C5 0.028(2) 0.026(2) 0.034(3) 0.0072(17) -0.0044(17) 0.000(3)
C2 0.031(2) 0.031(2) 0.033(3) 0.0005(9) -0.0006(9) 0.0120(15)
C4 0.028(2) 0.026(2) 0.035(3) 0.008(2) -0.004(2) 0.003(3)
C1 0.030(2) 0.030(2) 0.033(3) 0.0006(10) -0.0005(10) 0.0152(15)
O3 0.028(2) 0.026(2) 0.034(3) 0.0079(18) -0.0044(18) 0.002(3)
O1 0.023(4) 0.016(4) 0.030(4) 0.008(3) -0.005(3) 0.007(3)

loop_
_atom_type_symbol
_atom_type_scat_dispersion_real
_atom_type_scat_dispersion_imag
_atom_type_scat_Cromer_Mann_a1
_atom_type_scat_Cromer_Mann_b1
_atom_type_scat_Cromer_Mann_a2
_atom_type_scat_Cromer_Mann_b2
_atom_type_scat_Cromer_Mann_a3
_atom_type_scat_Cromer_Mann_b3
_atom_type_scat_Cromer_Mann_a4
_atom_type_scat_Cromer_Mann_b4
_atom_type_scat_Cromer_Mann_c
_atom_type_scat_source
C 0.0033 0.0016 2.3100 20.8439 1.0200 10.2075 1.5886 0.5687 0.8650 51.6512 0.2156 'International Tables Vol C 4.2.6.8 and 6.1.1.4'
H 0.0000 0.0000 0.4930 10.5109 0.3229 26.1257 0.1402 3.1424 0.0408 57.7998 0.0030 'International Tables Vol C 4.2.6.8 and 6.1.1.4'
O 0.0106 0.0060 3.0485 13.2771 2.2868 5.7011 1.5463 0.3239 0.8670 32.9089 0.2508 'International Tables Vol C 4.2.6.8 and 6.1.1.4'
Cu 0.3201 1.2651 13.3380 3.5828 7.1676 0.2470 5.6158 11.3966 1.6735 64.8126 1.1910 'International Tables Vol C 4.2.6.8 and 6.1.1.4'
I -0.4742 1.8119 20.1472 4.3470 18.9949 0.3814 7.5138 27.7660 2.2735 66.8776 4.0712 'International Tables Vol C 4.2.6.8 and 6.1.1.4'
Ba -0.3244 2.2819 20.3361 3.2160 19.2970 0.2756 10.8880 20.2073 2.6959 167.2020 2.7731 'International Tables Vol C 4.2.6.8 and 6.1.1.4'

loop_
_geom_angle_atom_site_label_1
_geom_angle_site_symmetry_1
_geom_angle_atom_site_label_2
_geom_angle_atom_site_label_3
_geom_angle_site_symmetry_3
_geom_angle
_geom_angle_publ_flag
Cu1 10_555 I1 Cu1 13_665 46.20(4) yes
Cu1 10_555 I1 Cu1 . 46.57(4) yes
Cu1 13_665 I1 Cu1 . 65.46(6) yes
Cu1 10_555 I1 Cu2 . 62.88(6) yes
Cu1 13_665 I1 Cu2 . 41.82(4) yes
Cu1 . I1 Cu2 . 42.20(4) yes
Cu1 4_655 Cu1 I1 16_545 88.89(5) yes
Cu1 4_655 Cu1 Cu2 16_545 32.21(4) yes
I1 16_545 Cu1 Cu2 16_545 56.69(4) yes
Cu1 4_655 Cu1 Cu1 7_655 36.94(2) yes
I1 16_545 Cu1 Cu1 7_655 108.04(4) yes
Cu2 16_545 Cu1 Cu1 7_655 60.09(3) yes
Cu1 4_655 Cu1 Cu1 13_665 36.94(2) yes
I1 16_545 Cu1 Cu1 13_665 109.01(4) yes
Cu2 16_545 Cu1 Cu1 13_665 60.09(3) yes
Cu1 7_655 Cu1 Cu1 13_665 60.000 yes
Cu1 4_655 Cu1 I1 7_655 93.21(6) yes
I1 16_545 Cu1 I1 7_655 117.54(5) yes
Cu2 16_545 Cu1 I1 7_655 107.51(5) yes
Cu1 7_655 Cu1 I1 7_655 56.44(5) yes
Cu1 13_665 Cu1 I1 7_655 108.97(5) yes
Cu1 4_655 Cu1 I1 . 94.86(6) yes
I1 16_545 Cu1 I1 . 119.26(5) yes
Cu2 16_545 Cu1 I1 . 108.89(5) yes
Cu1 7_655 Cu1 I1 . 110.39(5) yes
Cu1 13_665 Cu1 I1 . 58.10(5) yes
Cu1 4_655 Cu1 Cu1 10_555 53.06(2) yes
I1 16_545 Cu1 Cu1 10_555 63.63(7) yes
Cu2 16_545 Cu1 Cu1 10_555 41.86(4) yes
Cu1 7_655 Cu1 Cu1 10_555 90.000(4) yes
Cu1 13_665 Cu1 Cu1 10_555 48.31(4) yes
Cu1 4_655 Cu1 Cu1 16_545 53.06(2) yes
I1 16_545 Cu1 Cu1 16_545 62.25(7) yes
Cu2 16_545 Cu1 Cu1 16_545 41.86(4) yes
Cu1 7_655 Cu1 Cu1 16_545 48.31(4) yes
Cu1 13_665 Cu1 Cu1 16_545 90.000 yes
Cu1 4_655 Cu1 Cu2 . 53.00(7) yes
I1 16_545 Cu1 Cu2 . 141.88(9) yes
Cu2 16_545 Cu1 Cu2 . 85.21(9) yes
Cu1 7_655 Cu1 Cu2 . 41.65(5) yes
Cu1 13_665 Cu1 Cu2 . 41.65(5) yes
I1 7_655 Cu1 I1 . 122.69(5) yes
I1 7_655 Cu1 Cu1 10_555 145.93(5) yes
I1 . Cu1 Cu1 10_555 71.18(5) yes
I1 7_655 Cu1 Cu1 16_545 70.17(5) yes
I1 . Cu1 Cu1 16_545 147.55(5) yes
Cu1 10_555 Cu1 Cu1 16_545 83.37(9) yes
I1 7_655 Cu1 Cu2 . 69.74(5) yes
I1 . Cu1 Cu2 . 70.92(5) yes
Cu1 10_555 Cu1 Cu2 . 89.57(5) yes
Cu1 16_545 Cu1 Cu2 . 89.57(5) yes
Cu1 16_545 Cu2 Cu1 10_555 59.82(6) yes
Cu1 16_545 Cu2 Cu1 4_655 59.82(6) yes
Cu1 10_555 Cu2 Cu1 4_655 59.82(6) yes
Cu1 16_545 Cu2 I1 7_655 60.43(4) yes
Cu1 10_555 Cu2 I1 7_655 111.99(6) yes
Cu1 4_655 Cu2 I1 7_655 110.96(6) yes
Cu1 16_545 Cu2 I1 13_665 111.99(6) yes
Cu1 10_555 Cu2 I1 13_665 110.96(6) yes
Cu1 4_655 Cu2 I1 13_665 60.43(4) yes
I1 7_655 Cu2 I1 13_665 119.064(16) yes
Cu1 16_545 Cu2 I1 . 110.96(6) yes
Cu1 10_555 Cu2 I1 . 60.43(4) yes
Cu1 4_655 Cu2 I1 . 111.99(6) yes
I1 7_655 Cu2 I1 . 119.03(2) yes
I1 13_665 Cu2 I1 . 119.09(2) yes
Cu1 16_545 Cu2 Cu1 . 48.57(5) yes
Cu1 10_555 Cu2 Cu1 . 48.57(5) yes
Cu1 4_655 Cu2 Cu1 . 94.79(9) yes
I1 7_655 Cu2 Cu1 . 68.44(4) yes
I1 13_665 Cu2 Cu1 . 155.21(11) yes
Cu1 16_545 Cu2 Cu1 7_655 48.57(5) yes
Cu1 10_555 Cu2 Cu1 7_655 94.79(9) yes
Cu1 4_655 Cu2 Cu1 7_655 48.57(5) yes
I1 7_655 Cu2 Cu1 7_655 66.88(4) yes
I1 13_665 Cu2 Cu1 7_655 68.44(4) yes
Cu1 16_545 Cu2 Cu1 13_665 94.80(9) yes
Cu1 10_555 Cu2 Cu1 13_665 48.57(5) yes
Cu1 4_655 Cu2 Cu1 13_665 48.57(5) yes
I1 7_655 Cu2 Cu1 13_665 155.21(11) yes
I1 13_665 Cu2 Cu1 13_665 66.88(4) yes
I1 . Cu2 Cu1 . 66.88(4) yes
I1 . Cu2 Cu1 7_655 155.21(11) yes
Cu1 . Cu2 Cu1 7_655 96.71(9) yes
I1 . Cu2 Cu1 13_665 68.44(4) yes
Cu1 . Cu2 Cu1 13_665 96.71(9) yes
Cu1 7_655 Cu2 Cu1 13_665 96.71(9) yes
H53 7_665 O5 H53 13_565 111.9 no
H53 7_665 O5 H53 . 111.9 no
H53 13_565 O5 H53 . 111.9 no
C6 36_455 O4 C6 . 90.2(14) yes
C3 36_455 O2 C3 . 145.5(16) yes
O4 . C6 C5 . 102.2(9) yes
O4 . C6 H61 . 111.9 no
C5 . C6 H61 . 111.3 no
O4 . C6 H62 . 110.0 no
C5 . C6 H62 . 111.9 no
H61 . C6 H62 . 109.5 no
O2 . C3 C2 . 121.8(11) yes
O2 . C3 H31 . 105.4 no
C2 . C3 H31 . 105.4 no
O2 . C3 H32 . 107.7 no
C2 . C3 H32 . 107.1 no
H31 . C3 H32 . 109.0 no
C6 . C5 O3 . 110.4(11) yes
C6 . C5 H52 . 109.4 no
O3 . C5 H52 . 109.0 no
C6 . C5 H51 . 109.5 no
O3 . C5 H51 . 109.5 no
H52 . C5 H51 . 109.1 no
C3 . C2 O1 . 109.3(11) yes
C3 . C2 H21 . 109.2 no
O1 . C2 H21 . 109.3 no
C3 . C2 H22 . 109.6 no
O1 . C2 H22 . 109.4 no
H21 . C2 H22 . 110.0 no
O3 . C4 H42 . 108.5 no
O3 . C4 H41 . 109.5 no
H42 . C4 H41 . 109.8 no
O3 . C4 H43 . 109.3 no
H42 . C4 H43 . 109.8 no
H41 . C4 H43 . 109.9 no
O1 . C1 H12 . 109.1 no
O1 . C1 H11 . 109.4 no
H12 . C1 H11 . 109.9 no
O1 . C1 H13 . 108.7 no
H12 . C1 H13 . 109.8 no
H11 . C1 H13 . 109.9 no
C5 . O3 C4 . 110.7(10) yes
C2 . O1 C1 . 112.1(9) yes

loop_
_geom_bond_atom_site_label_1
_geom_bond_atom_site_label_2
_geom_bond_site_symmetry_2
_geom_bond_distance
_geom_bond_publ_flag
I1 Cu1 10_555 2.6590(14) yes
I1 Cu1 13_665 2.5326(14) yes
I1 Cu1 . 2.4861(14) yes
I1 Cu2 . 2.5548(4) yes
Cu1 Cu1 4_655 3.395(3) yes
Cu1 Cu2 16_545 2.721(2) yes
Cu1 Cu1 7_655 2.714(2) yes
Cu1 Cu1 13_665 2.714(2) yes
Cu1 Cu1 10_555 2.0402(19) yes
Cu1 Cu1 16_545 2.0402(19) yes
Cu1 Cu2 . 1.8158(17) yes
O5 H53 7_665 0.830 no
O5 H53 13_565 0.830 no
O5 H53 . 0.830 no
O4 C6 36_455 1.415(9) yes
O4 C6 . 1.415(9) yes
O2 C3 36_455 1.470(8) yes
O2 C3 . 1.470(8) yes
C6 C5 . 1.473(17) yes
C6 H61 . 0.971 no
C6 H62 . 0.970 no
C3 C2 . 1.495(19) yes
C3 H31 . 0.972 no
C3 H32 . 0.970 no
C5 O3 . 1.417(16) yes
C5 H52 . 0.972 no
C5 H51 . 0.971 no
C2 O1 . 1.401(16) yes
C2 H21 . 0.973 no
C2 H22 . 0.966 no
C4 O3 . 1.413(15) yes
C4 H42 . 0.958 no
C4 H41 . 0.959 no
C4 H43 . 0.965 no
C1 O1 . 1.391(14) yes
C1 H12 . 0.960 no
C1 H11 . 0.958 no
C1 H13 . 0.956 no

loop_
_geom_hbond_atom_site_label_D
_geom_hbond_atom_site_label_H
_geom_hbond_atom_site_label_A
_geom_hbond_site_symmetry_A
_geom_hbond_angle_DHA
_geom_hbond_distance_DH
_geom_hbond_distance_HA
_geom_hbond_distance_DA
_geom_hbond_publ_flag
O5 H53 C1 7_665 128.7(5) 0.830 1.821 2.43(2) yes
